data_7216622
loop_
_publ_author_name
'Paul, Mithun'
'Dastidar, Parthasarathi'

_publ_section_title
;
 Coordination polymers derived from pyridyl carboxylate ligands having an
 amide backbone: an attempt towards the selective separation of CuIIcation
 following in situ crystallization under competitive conditions
;
_journal_issue 33
_journal_name_full CrystEngComm
_journal_page_first 7815
_journal_paper_doi 10.1039/C4CE00733F
_journal_volume 16
_journal_year 2014
_chemical_formula_moiety 'C26 H26 N4 O10 Zn'
_chemical_formula_sum 'C26 H26 N4 O10 Zn'
_chemical_formula_weight 619.88
_chemical_name_systematic
; 
 ? 
;
_space_group_IT_number 2
_symmetry_cell_setting triclinic
_symmetry_space_group_name_Hall '-P 1'
_symmetry_space_group_name_H-M 'P -1'
_atom_sites_solution_hydrogens geom
_atom_sites_solution_primary direct
_atom_sites_solution_secondary difmap
_audit_creation_method SHELXL-97
_cell_angle_alpha 97.468(2)
_cell_angle_beta 96.161(2)
_cell_angle_gamma 91.980(2)
_cell_formula_units_Z 2
_cell_length_a 9.3173(6)
_cell_length_b 10.4833(6)
_cell_length_c 14.0375(8)
_cell_measurement_temperature 296(2)
_cell_volume 1350.01(14)
_computing_cell_refinement 'Bruker Apex II'
_computing_data_collection 'Bruker Apex II'
_computing_data_reduction SAINT
_computing_molecular_graphics 'Mercury 3.1'
_computing_publication_material SHELXTL-97
_computing_structure_refinement 'SHELXL-97 (Sheldrick, 1997)'
_computing_structure_solution 'SHELXS-97 (Sheldrick, 1990)'
_diffrn_ambient_temperature 296(2)
_diffrn_detector_area_resol_mean 3
_diffrn_measured_fraction_theta_full 0.964
_diffrn_measured_fraction_theta_max 0.831
_diffrn_measurement_device_type 'Bruker Apex II'
_diffrn_measurement_method 'phi-omega scan'
_diffrn_radiation_monochromator graphite
_diffrn_radiation_source 'fine-focus sealed tube'
_diffrn_radiation_type MoK\a
_diffrn_radiation_wavelength 0.71073
_diffrn_reflns_av_R_equivalents 0.0132
_diffrn_reflns_av_sigmaI/netI 0.0182
_diffrn_reflns_limit_h_max 13
_diffrn_reflns_limit_h_min -12
_diffrn_reflns_limit_k_max 12
_diffrn_reflns_limit_k_min -15
_diffrn_reflns_limit_l_max 20
_diffrn_reflns_limit_l_min -20
_diffrn_reflns_number 21168
_diffrn_reflns_theta_full 27.50
_diffrn_reflns_theta_max 32.33
_diffrn_reflns_theta_min 1.47
_exptl_absorpt_coefficient_mu 0.975
_exptl_absorpt_correction_T_max 0.8597
_exptl_absorpt_correction_T_min 0.6414
_exptl_absorpt_correction_type multi-scan
_exptl_absorpt_process_details sadabs
_exptl_crystal_colour colourless
_exptl_crystal_density_diffrn 1.525
_exptl_crystal_density_method 'not measured'
_exptl_crystal_description plate
_exptl_crystal_F_000 640
_exptl_crystal_size_max 0.50
_exptl_crystal_size_mid 0.22
_exptl_crystal_size_min 0.16
_refine_diff_density_max 1.780
_refine_diff_density_min -1.156
_refine_diff_density_rms 0.140
_refine_ls_extinction_method none
_refine_ls_goodness_of_fit_ref 1.056
_refine_ls_hydrogen_treatment mixed
_refine_ls_matrix_type full
_refine_ls_number_parameters 370
_refine_ls_number_reflns 7990
_refine_ls_number_restraints 1
_refine_ls_restrained_S_all 1.056
_refine_ls_R_factor_all 0.0677
_refine_ls_R_factor_gt 0.0522
_refine_ls_shift/su_max 0.001
_refine_ls_shift/su_mean 0.000
_refine_ls_structure_factor_coef Fsqd
_refine_ls_weighting_details 'calc w=1/[\s^2^(Fo^2^)+(0.1250P)^2^+0.8239P] where P=(Fo^2^+2Fc^2^)/3'
_refine_ls_weighting_scheme calc
_refine_ls_wR_factor_gt 0.1759
_refine_ls_wR_factor_ref 0.1944
_reflns_number_gt 6404
_reflns_number_total 7990
_reflns_threshold_expression >2sigma(I)
_cod_data_source_file c4ce00733f2.cif
_cod_data_source_block cp1c
_cod_depositor_comments
;
The following automatic conversions were performed:

'_symmetry_cell_setting' value 'TRICLINIC' changed to 'triclinic'
according to
/usr/data/users/saulius/crontab/automatic-downloads/rss-feeds/RSC/lib/dictionaries/cif_core.dic
dictionary named 'cif_core.dic' version 2.4.2 from 2011-04-26.

Automatic conversion script
Id: cif_fix_values 2281 2013-09-26 08:29:07Z andrius 

 Adding full bibliography for 7216620--7216632.cif.
;
_cod_original_sg_symbol_Hall -P1
_cod_original_sg_symbol_H-M P-1
_cod_database_code 7216622

loop_
_symmetry_equiv_pos_as_xyz
'x, y, z'
'-x, -y, -z'

loop_
_atom_site_label
_atom_site_type_symbol
_atom_site_fract_x
_atom_site_fract_y
_atom_site_fract_z
_atom_site_U_iso_or_equiv
_atom_site_adp_type
_atom_site_occupancy
_atom_site_symmetry_multiplicity
_atom_site_calc_flag
_atom_site_refinement_flags
C1 C 0.8599(3) 0.7294(2) 0.75673(18) 0.0336(5) Uani 1 1 d .
C2 C 0.8043(3) 0.6433(2) 0.82232(17) 0.0323(5) Uani 1 1 d .
C3 C 0.8810(3) 0.6308(3) 0.9111(2) 0.0403(6) Uani 1 1 d .
H3 H 0.9680 0.6777 0.9310 0.048 Uiso 1 1 calc R
C4 C 0.8275(3) 0.5483(3) 0.9700(2) 0.0423(6) Uani 1 1 d .
H4A H 0.8783 0.5410 1.0296 0.051 Uiso 1 1 calc R
C5 C 0.6985(3) 0.4763(3) 0.94060(18) 0.0355(5) Uani 1 1 d .
C6 C 0.6186(3) 0.4927(3) 0.85374(19) 0.0395(5) Uani 1 1 d .
H6 H 0.5300 0.4480 0.8348 0.047 Uiso 1 1 calc R
C7 C 0.6719(3) 0.5762(3) 0.79571(18) 0.0375(5) Uani 1 1 d .
H7 H 0.6181 0.5875 0.7379 0.045 Uiso 1 1 calc R
C8 C 0.5555(3) 0.2907(3) 0.9806(2) 0.0449(6) Uani 1 1 d .
C9 C 0.5413(3) 0.2073(3) 1.0585(2) 0.0439(6) Uani 1 1 d .
C10 C 0.6538(4) 0.1878(3) 1.1277(3) 0.0538(7) Uani 1 1 d .
H10 H 0.7426 0.2307 1.1271 0.065 Uiso 1 1 calc R
C11 C 0.6406(4) 0.1098(3) 1.1956(3) 0.0535(8) Uani 1 1 d .
H11 H 0.7187 0.0974 1.2400 0.064 Uiso 1 1 calc R
C12 C 0.5136(5) 0.0518(4) 1.1972(3) 0.0653(10) Uani 1 1 d U
H12 H 0.5034 -0.0006 1.2449 0.078 Uiso 1 1 calc R
C13 C 0.4101(4) 0.1419(3) 1.0600(3) 0.0527(7) Uani 1 1 d .
H13 H 0.3331 0.1498 1.0136 0.063 Uiso 1 1 calc R
C14 C 0.9898(3) 0.7368(3) 0.4510(2) 0.0403(6) Uani 1 1 d .
H14 H 0.9202 0.7908 0.4291 0.048 Uiso 1 1 calc R
C15 C 1.0452(3) 0.6488(3) 0.3847(2) 0.0425(6) Uani 1 1 d .
H15 H 1.0133 0.6436 0.3191 0.051 Uiso 1 1 calc R
C16 C 1.1494(3) 0.5676(3) 0.41707(19) 0.0359(5) Uani 1 1 d .
H16 H 1.1889 0.5082 0.3733 0.043 Uiso 1 1 calc R
C17 C 1.1934(2) 0.5763(2) 0.51498(17) 0.0278(4) Uani 1 1 d .
C18 C 1.1329(3) 0.6686(2) 0.57704(19) 0.0339(5) Uani 1 1 d .
H18 H 1.1634 0.6759 0.6429 0.041 Uiso 1 1 calc R
C19 C 1.3057(2) 0.4974(2) 0.56076(17) 0.0290(4) Uani 1 1 d .
C20 C 1.4467(2) 0.3032(2) 0.53437(17) 0.0282(4) Uani 1 1 d .
C21 C 1.4995(3) 0.2215(2) 0.4606(2) 0.0351(5) Uani 1 1 d .
H21 H 1.4655 0.2249 0.3963 0.042 Uiso 1 1 calc R
C22 C 1.6030(3) 0.1354(2) 0.4842(2) 0.0404(6) Uani 1 1 d .
H22 H 1.6381 0.0809 0.4352 0.048 Uiso 1 1 calc R
C23 C 1.6550(3) 0.1293(2) 0.5798(2) 0.0389(6) Uani 1 1 d .
C24 C 1.5989(3) 0.2080(3) 0.6521(2) 0.0434(6) Uani 1 1 d .
H24 H 1.6320 0.2035 0.7164 0.052 Uiso 1 1 calc R
C25 C 1.4939(3) 0.2938(3) 0.6300(2) 0.0400(6) Uani 1 1 d .
H25 H 1.4554 0.3448 0.6794 0.048 Uiso 1 1 calc R
C26 C 1.7700(3) 0.0399(3) 0.6054(3) 0.0556(9) Uani 1 1 d .
N1 N 0.6552(3) 0.3903(2) 1.00252(17) 0.0415(5) Uani 1 1 d .
H1 H 0.6967 0.4025 1.0609 0.050 Uiso 1 1 calc R
N2 N 0.3945(4) 0.0641(4) 1.1319(3) 0.0757(10) Uani 1 1 d U
N3 N 1.0332(2) 0.7472(2) 0.54658(17) 0.0364(5) Uani 1 1 d .
N4 N 1.3426(2) 0.3906(2) 0.50594(14) 0.0307(4) Uani 1 1 d .
H4 H 1.2987 0.3739 0.4483 0.037 Uiso 1 1 calc R
O1 O 0.4809(3) 0.2666(3) 0.9026(2) 0.0668(7) Uani 1 1 d .
O2 O 0.7918(2) 0.7329(2) 0.67481(14) 0.0416(4) Uani 1 1 d .
O3 O 0.9740(2) 0.7992(2) 0.78212(15) 0.0460(5) Uani 1 1 d .
O4 O 1.3590(2) 0.5324(2) 0.64457(14) 0.0428(5) Uani 1 1 d .
O5 O 1.8143(3) 0.0351(3) 0.6927(3) 0.0754(9) Uani 1 1 d .
O6 O 1.8217(3) -0.0302(2) 0.5380(3) 0.0728(9) Uani 1 1 d .
O7 O 1.1438(3) 0.9859(2) 0.6840(2) 0.0585(6) Uani 1 1 d .
O8 O 0.2124(3) 0.5139(3) 0.80587(18) 0.0664(7) Uani 1 1 d .
O9 O 0.2018(4) 0.2383(4) 0.7986(3) 0.0893(10) Uani 1 1 d .
O10 O 0.9346(7) 0.1956(7) 0.8680(5) 0.176(3) Uani 1 1 d .
Zn1 Zn 0.95199(3) 0.88117(3) 0.64842(2) 0.03939(13) Uani 1 1 d .

loop_
_atom_site_aniso_label
_atom_site_aniso_U_11
_atom_site_aniso_U_22
_atom_site_aniso_U_33
_atom_site_aniso_U_23
_atom_site_aniso_U_13
_atom_site_aniso_U_12
C1 0.0367(12) 0.0296(11) 0.0366(11) 0.0069(9) 0.0091(9) 0.0093(9)
C2 0.0326(11) 0.0330(12) 0.0327(11) 0.0068(9) 0.0057(9) 0.0047(9)
C3 0.0329(12) 0.0469(15) 0.0420(13) 0.0148(11) -0.0005(10) -0.0041(11)
C4 0.0390(13) 0.0527(17) 0.0364(12) 0.0162(11) -0.0008(10) -0.0023(12)
C5 0.0377(12) 0.0367(13) 0.0337(11) 0.0068(9) 0.0095(9) 0.0004(10)
C6 0.0346(12) 0.0461(15) 0.0367(12) 0.0050(11) 0.0026(9) -0.0057(11)
C7 0.0346(12) 0.0453(15) 0.0323(11) 0.0062(10) 0.0011(9) 0.0011(10)
C8 0.0480(15) 0.0394(15) 0.0481(15) 0.0048(12) 0.0118(12) -0.0025(12)
C9 0.0481(15) 0.0342(13) 0.0516(15) 0.0044(11) 0.0183(12) 0.0001(11)
C10 0.0570(18) 0.0464(17) 0.0608(18) 0.0160(14) 0.0117(15) -0.0057(14)
C11 0.0584(18) 0.0474(18) 0.0562(17) 0.0188(14) 0.0026(14) -0.0089(14)
C12 0.078(3) 0.056(2) 0.066(2) 0.0213(17) 0.0149(18) -0.0108(19)
C13 0.0467(16) 0.0466(17) 0.067(2) 0.0099(15) 0.0160(14) -0.0001(13)
C14 0.0304(11) 0.0388(14) 0.0561(15) 0.0207(12) 0.0035(10) 0.0134(10)
C15 0.0424(14) 0.0427(14) 0.0437(13) 0.0148(11) -0.0033(11) 0.0127(11)
C16 0.0382(12) 0.0316(12) 0.0388(12) 0.0069(9) 0.0030(9) 0.0107(10)
C17 0.0234(9) 0.0236(10) 0.0384(11) 0.0084(8) 0.0053(8) 0.0086(8)
C18 0.0334(11) 0.0308(12) 0.0416(12) 0.0113(9) 0.0100(9) 0.0157(9)
C19 0.0260(9) 0.0256(10) 0.0373(11) 0.0073(8) 0.0054(8) 0.0109(8)
C20 0.0241(9) 0.0237(10) 0.0379(11) 0.0046(8) 0.0046(8) 0.0098(8)
C21 0.0341(11) 0.0297(12) 0.0427(12) 0.0018(9) 0.0111(9) 0.0100(9)
C22 0.0357(12) 0.0268(12) 0.0623(17) 0.0039(11) 0.0211(11) 0.0120(9)
C23 0.0247(10) 0.0221(11) 0.0734(18) 0.0137(11) 0.0100(11) 0.0088(8)
C24 0.0420(14) 0.0347(13) 0.0548(15) 0.0131(11) -0.0021(11) 0.0158(11)
C25 0.0434(13) 0.0372(13) 0.0404(12) 0.0058(10) 0.0028(10) 0.0221(11)
C26 0.0283(12) 0.0284(13) 0.117(3) 0.0293(16) 0.0155(15) 0.0100(10)
N1 0.0474(13) 0.0428(13) 0.0355(10) 0.0080(9) 0.0094(9) -0.0056(10)
N2 0.073(2) 0.060(2) 0.099(3) 0.0146(19) 0.035(2) -0.0095(17)
N3 0.0315(9) 0.0320(10) 0.0516(12) 0.0164(9) 0.0133(9) 0.0160(8)
N4 0.0299(9) 0.0300(10) 0.0320(9) 0.0018(7) 0.0009(7) 0.0140(8)
O1 0.0775(18) 0.0602(16) 0.0580(14) 0.0095(12) -0.0067(13) -0.0238(14)
O2 0.0508(11) 0.0399(10) 0.0358(9) 0.0124(8) 0.0034(8) 0.0061(8)
O3 0.0427(10) 0.0486(12) 0.0481(11) 0.0168(9) 0.0023(8) -0.0054(9)
O4 0.0489(11) 0.0399(10) 0.0371(9) -0.0013(8) -0.0042(8) 0.0215(9)
O5 0.0508(13) 0.0622(16) 0.126(3) 0.0540(17) 0.0107(15) 0.0279(12)
O6 0.0409(12) 0.0356(11) 0.150(3) 0.0208(14) 0.0293(15) 0.0236(9)
O7 0.0485(12) 0.0404(12) 0.0908(18) 0.0130(12) 0.0208(12) 0.0068(10)
O8 0.0780(18) 0.0736(18) 0.0467(12) 0.0084(12) 0.0056(12) -0.0058(14)
O9 0.099(3) 0.076(2) 0.087(2) 0.0085(18) -0.0145(19) 0.0057(19)
O10 0.165(6) 0.199(7) 0.142(5) -0.025(5) 0.004(4) -0.073(5)
Zn1 0.03835(19) 0.03311(19) 0.0542(2) 0.01950(14) 0.01719(14) 0.02009(13)

loop_
_atom_type_symbol
_atom_type_description
_atom_type_scat_dispersion_real
_atom_type_scat_dispersion_imag
_atom_type_scat_source
C C 0.0033 0.0016 'International Tables Vol C Tables 4.2.6.8 and 6.1.1.4'
H H 0.0000 0.0000 'International Tables Vol C Tables 4.2.6.8 and 6.1.1.4'
N N 0.0061 0.0033 'International Tables Vol C Tables 4.2.6.8 and 6.1.1.4'
O O 0.0106 0.0060 'International Tables Vol C Tables 4.2.6.8 and 6.1.1.4'
Zn Zn 0.2839 1.4301 'International Tables Vol C Tables 4.2.6.8 and 6.1.1.4'

loop_
_geom_angle_atom_site_label_1
_geom_angle_atom_site_label_2
_geom_angle_atom_site_label_3
_geom_angle
_geom_angle_site_symmetry_1
_geom_angle_site_symmetry_3
O2 C1 O3 119.5(2) . .
O2 C1 C2 119.5(2) . .
O3 C1 C2 121.0(2) . .
C7 C2 C3 119.1(2) . .
C7 C2 C1 119.6(2) . .
C3 C2 C1 121.3(2) . .
C4 C3 C2 119.9(2) . .
C4 C3 H3 120.0 . .
C2 C3 H3 120.0 . .
C3 C4 C5 120.6(2) . .
C3 C4 H4A 119.7 . .
C5 C4 H4A 119.7 . .
C4 C5 C6 119.5(2) . .
C4 C5 N1 117.0(2) . .
C6 C5 N1 123.4(2) . .
C7 C6 C5 119.5(2) . .
C7 C6 H6 120.2 . .
C5 C6 H6 120.2 . .
C6 C7 C2 121.1(2) . .
C6 C7 H7 119.4 . .
C2 C7 H7 119.4 . .
O1 C8 N1 123.7(3) . .
O1 C8 C9 120.4(3) . .
N1 C8 C9 115.9(3) . .
C13 C9 C10 117.6(3) . .
C13 C9 C8 118.5(3) . .
C10 C9 C8 123.9(3) . .
C11 C10 C9 123.3(3) . .
C11 C10 H10 118.4 . .
C9 C10 H10 118.4 . .
C12 C11 C10 117.9(4) . .
C12 C11 H11 121.1 . .
C10 C11 H11 121.1 . .
C11 C12 N2 123.7(3) . .
C11 C12 H12 118.1 . .
N2 C12 H12 118.1 . .
C9 C13 N2 119.4(4) . .
C9 C13 H13 120.3 . .
N2 C13 H13 120.3 . .
N3 C14 C15 122.2(2) . .
N3 C14 H14 118.9 . .
C15 C14 H14 118.9 . .
C14 C15 C16 119.1(2) . .
C14 C15 H15 120.4 . .
C16 C15 H15 120.4 . .
C17 C16 C15 119.2(2) . .
C17 C16 H16 120.4 . .
C15 C16 H16 120.4 . .
C16 C17 C18 118.0(2) . .
C16 C17 C19 125.5(2) . .
C18 C17 C19 116.4(2) . .
N3 C18 C17 123.2(2) . .
N3 C18 H18 118.4 . .
C17 C18 H18 118.4 . .
O4 C19 N4 123.8(2) . .
O4 C19 C17 119.3(2) . .
N4 C19 C17 116.9(2) . .
C25 C20 C21 119.8(2) . .
C25 C20 N4 123.2(2) . .
C21 C20 N4 117.0(2) . .
C22 C21 C20 119.4(2) . .
C22 C21 H21 120.3 . .
C20 C21 H21 120.3 . .
C23 C22 C21 121.0(2) . .
C23 C22 H22 119.5 . .
C21 C22 H22 119.5 . .
C24 C23 C22 119.0(2) . .
C24 C23 C26 119.8(3) . .
C22 C23 C26 121.2(3) . .
C23 C24 C25 120.9(3) . .
C23 C24 H24 119.5 . .
C25 C24 H24 119.5 . .
C20 C25 C24 119.8(2) . .
C20 C25 H25 120.1 . .
C24 C25 H25 120.1 . .
O5 C26 O6 121.0(3) . .
O5 C26 C23 120.1(3) . .
O6 C26 C23 119.0(4) . .
O5 C26 Zn1 60.02(17) . 1_645
O6 C26 Zn1 61.06(17) . 1_645
C23 C26 Zn1 176.9(2) . 1_645
C8 N1 C5 127.5(2) . .
C8 N1 H1 116.3 . .
C5 N1 H1 116.3 . .
C12 N2 C13 118.1(3) . .
C18 N3 C14 118.2(2) . .
C18 N3 Zn1 118.87(18) . .
C14 N3 Zn1 122.89(16) . .
C19 N4 C20 126.2(2) . .
C19 N4 H4 116.9 . .
C20 N4 H4 116.9 . .
C1 O2 Zn1 89.19(17) . .
C1 O3 Zn1 91.61(16) . .
C26 O5 Zn1 89.7(2) . 1_645
C26 O6 Zn1 88.4(2) . 1_645
O7 Zn1 N3 94.22(10) . .
O7 Zn1 O3 92.32(10) . .
N3 Zn1 O3 105.79(9) . .
O7 Zn1 O5 96.56(11) . 1_465
N3 Zn1 O5 153.84(11) . 1_465
O3 Zn1 O5 97.52(11) . 1_465
O7 Zn1 O6 108.39(10) . 1_465
N3 Zn1 O6 93.26(10) . 1_465
O3 Zn1 O6 150.82(10) . 1_465
O5 Zn1 O6 60.72(12) 1_465 1_465
O7 Zn1 O2 151.69(10) . .
N3 Zn1 O2 89.87(8) . .
O3 Zn1 O2 59.71(7) . .
O5 Zn1 O2 91.80(10) 1_465 .
O6 Zn1 O2 99.30(9) 1_465 .
O7 Zn1 C26 105.43(10) . 1_465
N3 Zn1 C26 123.64(12) . 1_465
O3 Zn1 C26 125.00(12) . 1_465
O5 Zn1 C26 30.25(13) 1_465 1_465
O6 Zn1 C26 30.50(13) 1_465 1_465
O2 Zn1 C26 95.36(9) . 1_465

loop_
_geom_bond_atom_site_label_1
_geom_bond_atom_site_label_2
_geom_bond_distance
_geom_bond_site_symmetry_2
C1 O2 1.258(3) .
C1 O3 1.260(3) .
C1 C2 1.489(3) .
C2 C7 1.389(4) .
C2 C3 1.393(3) .
C3 C4 1.387(4) .
C3 H3 0.9300 .
C4 C5 1.390(4) .
C4 H4A 0.9300 .
C5 C6 1.393(4) .
C5 N1 1.409(3) .
C6 C7 1.385(4) .
C6 H6 0.9300 .
C7 H7 0.9300 .
C8 O1 1.224(4) .
C8 N1 1.355(4) .
C8 C9 1.499(4) .
C9 C13 1.384(4) .
C9 C10 1.390(5) .
C10 C11 1.346(5) .
C10 H10 0.9300 .
C11 C12 1.315(5) .
C11 H11 0.9300 .
C12 N2 1.382(6) .
C12 H12 0.9300 .
C13 N2 1.393(5) .
C13 H13 0.9300 .
C14 N3 1.349(4) .
C14 C15 1.377(4) .
C14 H14 0.9300 .
C15 C16 1.392(3) .
C15 H15 0.9300 .
C16 C17 1.382(3) .
C16 H16 0.9300 .
C17 C18 1.392(3) .
C17 C19 1.498(3) .
C18 N3 1.336(3) .
C18 H18 0.9300 .
C19 O4 1.231(3) .
C19 N4 1.351(3) .
C20 C25 1.384(3) .
C20 C21 1.398(3) .
C20 N4 1.419(3) .
C21 C22 1.387(3) .
C21 H21 0.9300 .
C22 C23 1.387(4) .
C22 H22 0.9300 .
C23 C24 1.382(4) .
C23 C26 1.493(3) .
C24 C25 1.389(3) .
C24 H24 0.9300 .
C25 H25 0.9300 .
C26 O5 1.259(5) .
C26 O6 1.269(5) .
C26 Zn1 2.500(3) 1_645
N1 H1 0.8600 .
N3 Zn1 2.091(2) .
N4 H4 0.8600 .
O2 Zn1 2.211(2) .
O3 Zn1 2.157(2) .
O5 Zn1 2.165(3) 1_645
O6 Zn1 2.188(3) 1_645
O7 Zn1 2.044(3) .
Zn1 O5 2.165(3) 1_465
Zn1 O6 2.188(3) 1_465
Zn1 C26 2.500(3) 1_465

loop_
_geom_hbond_atom_site_label_D
_geom_hbond_atom_site_label_H
_geom_hbond_atom_site_label_A
_geom_hbond_distance_DH
_geom_hbond_distance_HA
_geom_hbond_distance_DA
_geom_hbond_angle_DHA
_geom_hbond_site_symmetry_A
N1 H1 O8 0.86 2.04 2.875(4) 163.3 2_667
N4 H4 O2 0.86 2.02 2.834(3) 158.3 2_766
